data_7231942
loop_
_publ_author_name
'Kia, Reza'
'Mahmoudi, Soheil'
'Raithby, Paul R.'

_publ_section_title
;
 New rhenium-tricarbonyl complexes bearing halogen-substituted bidentate
 ligands: structural, computational and Hirshfeld surfaces studies
;
_journal_issue 1
_journal_name_full CrystEngComm
_journal_page_first 77
_journal_paper_doi 10.1039/C8CE01860J
_journal_volume 21
_journal_year 2019
_chemical_formula_moiety 'C19 H12 Cl3 F2 N2 O3 Re'
_chemical_formula_sum 'C19 H12 Cl3 F2 N2 O3 Re'
_chemical_formula_weight 646.86
_space_group_crystal_system triclinic
_space_group_IT_number 2
_space_group_name_Hall '-P 1'
_space_group_name_H-M_alt 'P -1'
_symmetry_space_group_name_Hall '-P 1'
_symmetry_space_group_name_H-M 'P -1'
_atom_sites_solution_hydrogens geom
_audit_creation_method SHELXL-2018/3
_audit_update_record
;
2018-10-04 deposited with the CCDC.
2018-11-01 downloaded from the CCDC.
;
_cell_angle_alpha 104.105(5)
_cell_angle_beta 97.855(5)
_cell_angle_gamma 96.998(5)
_cell_formula_units_Z 2
_cell_length_a 7.3006(5)
_cell_length_b 11.5980(7)
_cell_length_c 12.6789(8)
_cell_measurement_reflns_used 3489
_cell_measurement_temperature 150(2)
_cell_measurement_theta_max 27.94
_cell_measurement_theta_min 3.26
_cell_volume 1017.88(12)
_computing_cell_refinement 'CrysAlisPro 1.171.38.43'
_computing_data_collection 'CrysAlisPro 1.171.38.43'
_computing_data_reduction 'CrysAlisPro 1.171.38.43'
_computing_molecular_graphics SHELXTL
_computing_publication_material SHELXTL
_computing_structure_refinement 'SHELXL-2018/3 (Sheldrick, 2015)'
_computing_structure_solution OLEX2
_diffrn_ambient_temperature 150(2)
_diffrn_detector_area_resol_mean 8.1150
_diffrn_measured_fraction_theta_full 0.998
_diffrn_measured_fraction_theta_max 0.851
_diffrn_measurement_device_type 'SuperNova, Dual, Cu at zero, EosS2'
_diffrn_measurement_method '\w scans'
_diffrn_radiation_type MoK\a
_diffrn_radiation_wavelength 0.71073
_diffrn_reflns_av_R_equivalents 0.0395
_diffrn_reflns_av_unetI/netI 0.0649
_diffrn_reflns_Laue_measured_fraction_full 0.998
_diffrn_reflns_Laue_measured_fraction_max 0.851
_diffrn_reflns_limit_h_max 10
_diffrn_reflns_limit_h_min -9
_diffrn_reflns_limit_k_max 15
_diffrn_reflns_limit_k_min -15
_diffrn_reflns_limit_l_max 17
_diffrn_reflns_limit_l_min -17
_diffrn_reflns_number 8612
_diffrn_reflns_point_group_measured_fraction_full 0.998
_diffrn_reflns_point_group_measured_fraction_max 0.851
_diffrn_reflns_theta_full 25.242
_diffrn_reflns_theta_max 29.201
_diffrn_reflns_theta_min 3.364
_diffrn_source 'micro-focus sealed X-ray tube'
_exptl_absorpt_coefficient_mu 6.405
_exptl_absorpt_correction_T_max 1.00000
_exptl_absorpt_correction_T_min 0.38414
_exptl_absorpt_correction_type multi-scan
_exptl_absorpt_process_details
;
CrysAlisPro 1.171.38.43 (Rigaku Oxford Diffraction, 2015)
Empirical absorption correction using spherical harmonics,
 implemented in SCALE3 ABSPACK scaling algorithm.
;
_exptl_crystal_colour pale-yellow
_exptl_crystal_density_diffrn 2.111
_exptl_crystal_description needle
_exptl_crystal_F_000 616
_exptl_crystal_size_max 0.100
_exptl_crystal_size_mid 0.060
_exptl_crystal_size_min 0.030
_refine_diff_density_max 1.350
_refine_diff_density_min -1.344
_refine_diff_density_rms 0.170
_refine_ls_extinction_method none
_refine_ls_goodness_of_fit_ref 1.019
_refine_ls_hydrogen_treatment constr
_refine_ls_matrix_type full
_refine_ls_number_parameters 271
_refine_ls_number_reflns 4683
_refine_ls_number_restraints 0
_refine_ls_restrained_S_all 1.019
_refine_ls_R_factor_all 0.0361
_refine_ls_R_factor_gt 0.0321
_refine_ls_shift/su_max 0.001
_refine_ls_shift/su_mean 0.000
_refine_ls_structure_factor_coef Fsqd
_refine_ls_weighting_details 'w=1/[\s^2^(Fo^2^)+(0.0009P)^2^] where P=(Fo^2^+2Fc^2^)/3'
_refine_ls_weighting_scheme calc
_refine_ls_wR_factor_gt 0.0556
_refine_ls_wR_factor_ref 0.0583
_reflns_Friedel_coverage 0.000
_reflns_number_gt 4314
_reflns_number_total 4683
_reflns_threshold_expression 'I > 2\s(I)'
_cod_data_source_file c8ce01860j2.cif
_cod_data_source_block C8
_cod_depositor_comments 'Adding full bibliography for 7231936--7231944.cif.'
_cod_database_code 7231942
_shelx_shelxl_version_number 2018/3
_shelx_space_group_comment
;
The symmetry employed for this shelxl refinement is uniquely defined
by the following loop, which should always be used as a source of
symmetry information in preference to the above space-group names.
They are only intended as comments.
;
_shelx_estimated_absorpt_t_min 0.567
_shelx_estimated_absorpt_t_max 0.831

loop_
_space_group_symop_operation_xyz
'x, y, z'
'-x, -y, -z'

loop_
_atom_site_label
_atom_site_type_symbol
_atom_site_fract_x
_atom_site_fract_y
_atom_site_fract_z
_atom_site_U_iso_or_equiv
_atom_site_adp_type
_atom_site_occupancy
_atom_site_site_symmetry_order
_atom_site_calc_flag
_atom_site_refinement_flags_posn
_atom_site_refinement_flags_adp
C2 C 0.4235(6) 0.7946(4) 0.8358(4) 0.0239(11) Uani 1 1 d . .
H2 H 0.400955 0.774530 0.759078 0.029 Uiso 1 1 calc R U
C3 C 0.5989(6) 0.8473(4) 0.8940(4) 0.0193(10) Uani 1 1 d . .
C4 C 0.6362(6) 0.8760(4) 1.0085(4) 0.0200(10) Uani 1 1 d . .
C5 C 0.4925(6) 0.8562(4) 1.0644(4) 0.0248(11) Uani 1 1 d . .
H5 H 0.515282 0.876575 1.141158 0.030 Uiso 1 1 calc R U
C6 C 0.3138(6) 0.8061(4) 1.0073(4) 0.0263(11) Uani 1 1 d . .
H6 H 0.215854 0.795590 1.045572 0.032 Uiso 1 1 calc R U
C1 C 0.2813(6) 0.7718(4) 0.8929(4) 0.0221(11) Uani 1 1 d . .
C7 C 0.0915(6) 0.7181(4) 0.8319(4) 0.0296(13) Uani 1 1 d . .
H7 H -0.001129 0.766649 0.836934 0.035 Uiso 1 1 calc R U
C8 C -0.1437(6) 0.5781(4) 0.7033(4) 0.0230(11) Uani 1 1 d . .
H8A H -0.137807 0.596428 0.633062 0.028 Uiso 1 1 calc R U
H8B H -0.229236 0.625071 0.739828 0.028 Uiso 1 1 calc R U
C9 C -0.2136(6) 0.4464(4) 0.6843(4) 0.0217(11) Uani 1 1 d . .
H9A H -0.233681 0.429036 0.753306 0.026 Uiso 1 1 calc R U
H9B H -0.331438 0.422973 0.633009 0.026 Uiso 1 1 calc R U
C10 C -0.1317(6) 0.2943(4) 0.5498(3) 0.0182(10) Uani 1 1 d . .
H10 H -0.259338 0.285288 0.523403 0.022 Uiso 1 1 calc R U
C11 C -0.0299(6) 0.2093(4) 0.4846(3) 0.0170(10) Uani 1 1 d . .
C16 C -0.1350(6) 0.0985(4) 0.4232(3) 0.0192(10) Uani 1 1 d . .
H16 H -0.263858 0.084707 0.420991 0.023 Uiso 1 1 calc R U
C15 C -0.0493(6) 0.0097(4) 0.3662(3) 0.0212(10) Uani 1 1 d . .
H15 H -0.119809 -0.064489 0.327083 0.025 Uiso 1 1 calc R U
C14 C 0.1396(6) 0.0304(4) 0.3668(3) 0.0202(10) Uani 1 1 d . .
C13 C 0.2410(6) 0.1424(4) 0.4226(3) 0.0180(10) Uani 1 1 d . .
C12 C 0.1607(6) 0.2324(4) 0.4813(3) 0.0182(10) Uani 1 1 d . .
H12 H 0.231693 0.307165 0.518055 0.022 Uiso 1 1 calc R U
C17 C 0.4253(6) 0.5318(4) 0.8556(4) 0.0219(10) Uani 1 1 d . .
C18 C 0.3237(6) 0.3185(4) 0.7251(4) 0.0217(10) Uani 1 1 d . .
C19 C 0.1017(6) 0.4009(4) 0.8668(4) 0.0205(10) Uani 1 1 d . .
Cl2 Cl 0.86135(15) 0.93422(11) 1.07782(9) 0.0283(3) Uani 1 1 d . .
Cl3 Cl 0.25393(17) -0.08181(11) 0.30249(10) 0.0312(3) Uani 1 1 d . .
Cl1 Cl 0.31242(14) 0.53629(10) 0.60404(8) 0.0197(2) Uani 1 1 d . .
F1 F 0.7385(3) 0.8697(3) 0.8391(2) 0.0293(7) Uani 1 1 d . .
F2 F 0.4256(3) 0.1642(2) 0.4203(2) 0.0291(7) Uani 1 1 d . .
N1 N 0.0454(5) 0.6100(3) 0.7728(3) 0.0182(8) Uani 1 1 d . .
N2 N -0.0692(4) 0.3791(3) 0.6381(3) 0.0154(8) Uani 1 1 d . .
O1 O 0.5637(4) 0.5695(3) 0.9155(3) 0.0287(8) Uani 1 1 d . .
O2 O 0.4035(4) 0.2380(3) 0.7134(3) 0.0287(8) Uani 1 1 d . .
O3 O 0.0434(5) 0.3687(3) 0.9352(3) 0.0341(9) Uani 1 1 d . .
Re1 Re 0.19971(2) 0.45618(2) 0.75172(2) 0.01386(6) Uani 1 1 d . .

loop_
_atom_site_aniso_label
_atom_site_aniso_U_11
_atom_site_aniso_U_22
_atom_site_aniso_U_33
_atom_site_aniso_U_23
_atom_site_aniso_U_13
_atom_site_aniso_U_12
C2 0.020(2) 0.021(3) 0.025(2) -0.005(2) 0.000(2) 0.006(2)
C3 0.019(2) 0.019(2) 0.023(2) 0.006(2) 0.0091(19) 0.0072(19)
C4 0.020(2) 0.015(2) 0.022(2) 0.0038(19) 0.000(2) 0.0022(19)
C5 0.026(3) 0.031(3) 0.020(2) 0.009(2) 0.008(2) 0.002(2)
C6 0.019(2) 0.031(3) 0.032(3) 0.010(2) 0.012(2) 0.004(2)
C1 0.022(2) 0.015(2) 0.026(2) -0.002(2) 0.004(2) 0.0069(19)
C7 0.022(3) 0.020(3) 0.040(3) -0.003(2) -0.002(2) 0.006(2)
C8 0.016(2) 0.019(2) 0.030(3) 0.003(2) -0.002(2) 0.0054(19)
C9 0.015(2) 0.024(3) 0.023(2) 0.000(2) -0.0002(19) 0.0067(19)
C10 0.013(2) 0.021(2) 0.020(2) 0.0036(19) 0.0014(18) 0.0040(18)
C11 0.018(2) 0.017(2) 0.014(2) 0.0022(18) -0.0028(18) 0.0038(18)
C16 0.012(2) 0.025(3) 0.018(2) 0.004(2) -0.0022(18) 0.0011(18)
C15 0.026(3) 0.022(3) 0.012(2) 0.0020(19) 0.0027(19) -0.0039(19)
C14 0.028(3) 0.017(2) 0.016(2) 0.0009(19) 0.009(2) 0.0068(19)
C13 0.013(2) 0.023(2) 0.020(2) 0.008(2) 0.0075(18) 0.0008(18)
C12 0.014(2) 0.022(2) 0.014(2) 0.0021(19) -0.0036(18) -0.0018(18)
C17 0.028(3) 0.023(3) 0.020(2) 0.010(2) 0.007(2) 0.008(2)
C18 0.013(2) 0.027(3) 0.021(2) 0.008(2) 0.0006(19) -0.0070(19)
C19 0.021(2) 0.022(3) 0.017(2) 0.004(2) -0.002(2) 0.0017(19)
Cl2 0.0205(6) 0.0329(7) 0.0275(6) 0.0061(5) -0.0018(5) -0.0004(5)
Cl3 0.0417(7) 0.0243(6) 0.0302(6) 0.0020(5) 0.0184(6) 0.0120(6)
Cl1 0.0230(6) 0.0190(6) 0.0177(5) 0.0049(4) 0.0061(4) 0.0023(4)
F1 0.0224(14) 0.0431(18) 0.0248(14) 0.0088(13) 0.0122(12) 0.0062(13)
F2 0.0148(13) 0.0328(17) 0.0365(15) 0.0004(13) 0.0120(12) 0.0012(11)
N1 0.0120(18) 0.020(2) 0.0239(19) 0.0036(17) 0.0070(16) 0.0062(15)
N2 0.0116(18) 0.0175(19) 0.0159(18) 0.0036(16) 0.0004(15) 0.0017(14)
O1 0.0224(18) 0.031(2) 0.0283(18) 0.0085(16) -0.0084(16) -0.0010(15)
O2 0.0285(19) 0.0220(19) 0.0358(19) 0.0060(16) 0.0018(16) 0.0133(15)
O3 0.030(2) 0.044(2) 0.0308(19) 0.0163(18) 0.0108(17) -0.0020(17)
Re1 0.01188(10) 0.01434(10) 0.01491(9) 0.00347(7) 0.00166(7) 0.00195(7)

loop_
_atom_type_symbol
_atom_type_description
_atom_type_scat_dispersion_real
_atom_type_scat_dispersion_imag
_atom_type_scat_source
C C 0.0033 0.0016 'International Tables Vol C Tables 4.2.6.8 and 6.1.1.4'
H H 0.0000 0.0000 'International Tables Vol C Tables 4.2.6.8 and 6.1.1.4'
Cl Cl 0.1484 0.1585 'International Tables Vol C Tables 4.2.6.8 and 6.1.1.4'
F F 0.0171 0.0103 'International Tables Vol C Tables 4.2.6.8 and 6.1.1.4'
N N 0.0061 0.0033 'International Tables Vol C Tables 4.2.6.8 and 6.1.1.4'
O O 0.0106 0.0060 'International Tables Vol C Tables 4.2.6.8 and 6.1.1.4'
Re Re -1.0185 7.2310 'International Tables Vol C Tables 4.2.6.8 and 6.1.1.4'

loop_
_geom_angle_atom_site_label_1
_geom_angle_atom_site_label_2
_geom_angle_atom_site_label_3
_geom_angle
C3 C2 C1 119.1(4)
C3 C2 H2 120.4
C1 C2 H2 120.4
F1 C3 C2 119.6(4)
F1 C3 C4 119.1(4)
C2 C3 C4 121.3(5)
C5 C4 C3 119.0(4)
C5 C4 Cl2 121.2(3)
C3 C4 Cl2 119.8(4)
C4 C5 C6 120.4(4)
C4 C5 H5 119.8
C6 C5 H5 119.8
C5 C6 C1 119.8(5)
C5 C6 H6 120.1
C1 C6 H6 120.1
C2 C1 C6 120.2(4)
C2 C1 C7 119.7(4)
C6 C1 C7 120.0(5)
N1 C7 C1 124.5(4)
N1 C7 H7 117.7
C1 C7 H7 117.7
N1 C8 C9 109.6(3)
N1 C8 H8A 109.8
C9 C8 H8A 109.8
N1 C8 H8B 109.8
C9 C8 H8B 109.8
H8A C8 H8B 108.2
N2 C9 C8 107.5(4)
N2 C9 H9A 110.2
C8 C9 H9A 110.2
N2 C9 H9B 110.2
C8 C9 H9B 110.2
H9A C9 H9B 108.5
N2 C10 C11 129.0(4)
N2 C10 H10 115.5
C11 C10 H10 115.5
C12 C11 C16 119.4(4)
C12 C11 C10 124.3(4)
C16 C11 C10 116.3(4)
C15 C16 C11 120.5(4)
C15 C16 H16 119.7
C11 C16 H16 119.7
C14 C15 C16 120.1(4)
C14 C15 H15 120.0
C16 C15 H15 120.0
C15 C14 C13 119.1(4)
C15 C14 Cl3 121.3(3)
C13 C14 Cl3 119.6(3)
F2 C13 C12 118.5(4)
F2 C13 C14 119.2(4)
C12 C13 C14 122.4(4)
C13 C12 C11 118.4(4)
C13 C12 H12 120.8
C11 C12 H12 120.8
O1 C17 Re1 175.3(4)
O2 C18 Re1 177.0(4)
O3 C19 Re1 179.7(4)
C7 N1 C8 116.6(3)
C7 N1 Re1 131.3(3)
C8 N1 Re1 112.1(2)
C10 N2 C9 114.7(3)
C10 N2 Re1 138.5(3)
C9 N2 Re1 106.8(2)
C18 Re1 C19 88.2(2)
C18 Re1 C17 84.30(17)
C19 Re1 C17 88.77(19)
C18 Re1 N1 176.52(14)
C19 Re1 N1 93.00(17)
C17 Re1 N1 98.99(15)
C18 Re1 N2 99.42(15)
C19 Re1 N2 90.16(16)
C17 Re1 N2 176.10(14)
N1 Re1 N2 77.32(12)
C18 Re1 Cl1 95.24(15)
C19 Re1 Cl1 176.49(13)
C17 Re1 Cl1 92.34(15)
N1 Re1 Cl1 83.54(11)
N2 Re1 Cl1 88.52(10)

loop_
_geom_bond_atom_site_label_1
_geom_bond_atom_site_label_2
_geom_bond_distance
C2 C3 1.374(6)
C2 C1 1.379(7)
C2 H2 0.9300
C3 F1 1.344(5)
C3 C4 1.388(6)
C4 C5 1.371(7)
C4 Cl2 1.725(4)
C5 C6 1.384(6)
C5 H5 0.9300
C6 C1 1.386(6)
C6 H6 0.9300
C1 C7 1.472(6)
C7 N1 1.272(5)
C7 H7 0.9300
C8 N1 1.484(5)
C8 C9 1.499(6)
C8 H8A 0.9700
C8 H8B 0.9700
C9 N2 1.487(5)
C9 H9A 0.9700
C9 H9B 0.9700
C10 N2 1.282(5)
C10 C11 1.469(6)
C10 H10 0.9300
C11 C12 1.392(6)
C11 C16 1.398(6)
C16 C15 1.376(6)
C16 H16 0.9300
C15 C14 1.370(6)
C15 H15 0.9300
C14 C13 1.382(6)
C14 Cl3 1.729(4)
C13 F2 1.347(5)
C13 C12 1.370(6)
C12 H12 0.9300
C17 O1 1.145(5)
C17 Re1 1.926(4)
C18 O2 1.150(5)
C18 Re1 1.912(5)
C19 O3 1.138(6)
C19 Re1 1.918(5)
Cl1 Re1 2.4758(12)
N1 Re1 2.205(3)
N2 Re1 2.214(3)

loop_
_geom_torsion_atom_site_label_1
_geom_torsion_atom_site_label_2
_geom_torsion_atom_site_label_3
_geom_torsion_atom_site_label_4
_geom_torsion
C1 C2 C3 F1 179.9(4)
C1 C2 C3 C4 1.1(6)
F1 C3 C4 C5 178.1(4)
C2 C3 C4 C5 -3.0(7)
F1 C3 C4 Cl2 -2.5(6)
C2 C3 C4 Cl2 176.4(3)
C3 C4 C5 C6 1.3(7)
Cl2 C4 C5 C6 -178.1(4)
C4 C5 C6 C1 2.3(7)
C3 C2 C1 C6 2.6(7)
C3 C2 C1 C7 178.5(4)
C5 C6 C1 C2 -4.3(7)
C5 C6 C1 C7 179.8(4)
C2 C1 C7 N1 70.2(7)
C6 C1 C7 N1 -113.8(6)
N1 C8 C9 N2 -54.2(5)
N2 C10 C11 C12 -25.9(8)
N2 C10 C11 C16 153.7(5)
C12 C11 C16 C15 4.5(7)
C10 C11 C16 C15 -175.1(4)
C11 C16 C15 C14 -1.6(7)
C16 C15 C14 C13 -1.9(7)
C16 C15 C14 Cl3 176.3(4)
C15 C14 C13 F2 -177.8(4)
Cl3 C14 C13 F2 3.9(6)
C15 C14 C13 C12 2.7(7)
Cl3 C14 C13 C12 -175.6(4)
F2 C13 C12 C11 -179.3(4)
C14 C13 C12 C11 0.2(7)
C16 C11 C12 C13 -3.7(6)
C10 C11 C12 C13 175.9(4)
C1 C7 N1 C8 -170.3(5)
C1 C7 N1 Re1 8.8(8)
C9 C8 N1 C7 -152.5(4)
C9 C8 N1 Re1 28.2(5)
C11 C10 N2 C9 -178.5(5)
C11 C10 N2 Re1 -1.3(9)
C8 C9 N2 C10 -129.1(4)
C8 C9 N2 Re1 52.9(4)
